data_7244240
loop_
_publ_author_name
'Yamashita, Yutaro'
'Tashiro, Shohei'
'Shionoya, Mitsuhiko'

_publ_section_title
;
 Orientational isomerisation of guest molecules in equilibrium in a
 tubular host crystal formed via halogen and hydrogen bonding
;
_journal_name_full CrystEngComm
_journal_paper_doi 10.1039/D1CE01654G
_journal_year 2022
_chemical_formula_moiety 'Br, C7 H8 Br2 N, C0.5 H Cl'
_chemical_formula_sum 'C7.5 H9 Br3 Cl N'
_chemical_formula_weight 388.34
_space_group_crystal_system orthorhombic
_space_group_IT_number 56
_space_group_name_Hall '-P 2ab 2ac'
_space_group_name_H-M_alt 'P c c n'
_atom_sites_solution_hydrogens geom
_audit_creation_date 2021-11-24
_audit_creation_method
;
Olex2 1.2
(compiled May 18 2018 14:05:52 for OlexSys, GUI svn.r5506)
;
_audit_update_record
;
2021-11-26 deposited with the CCDC.	2022-01-18 downloaded from the CCDC.
;
_cell_angle_alpha 90
_cell_angle_beta 90
_cell_angle_gamma 90
_cell_formula_units_Z 8
_cell_length_a 23.3005(4)
_cell_length_b 11.4213(2)
_cell_length_c 8.8820(2)
_cell_measurement_reflns_used 4412
_cell_measurement_temperature 223
_cell_measurement_theta_max 72.0130
_cell_measurement_theta_min 3.8010
_cell_volume 2363.70(8)
_computing_cell_refinement 'CrysAlisPro 1.171.41.104a (Rigaku OD, 2021)'
_computing_data_collection 'CrysAlisPro 1.171.41.104a (Rigaku OD, 2021)'
_computing_data_reduction 'CrysAlisPro 1.171.41.104a (Rigaku OD, 2021)'
_computing_molecular_graphics 'Olex2 (Dolomanov et al., 2009)'
_computing_publication_material 'Olex2 (Dolomanov et al., 2009)'
_computing_structure_refinement 'ShelXL (Sheldrick, 2015)'
_diffrn_ambient_temperature 223
_diffrn_detector 'Hybrid Pixel Array Detector'
_diffrn_detector_area_resol_mean 5.8140
_diffrn_measured_fraction_theta_full 0.998
_diffrn_measured_fraction_theta_max 0.982
_diffrn_measurement_details
;
List of Runs (angles in degrees, time in seconds):

  # Type    Start    End  Width  t~exp~   \w     \q     \k     \f   Frames
#--------------------------------------------------------------------------
  1  \w     48.00  79.00   0.50    0.50    --    0.00  38.00 150.00   62
  2  \w    -27.00  32.00   0.50    0.50    --    0.00  38.00 -60.00  118
  3  \w      6.00 120.00   0.50    0.50    --   95.70 -45.00-180.00  228
  4  \w     75.00 110.00   0.50    0.50    --   95.70 -45.00  30.00   70
  5  \w    153.00 179.00   0.50    0.50    --   95.70  30.00 -60.00   52
  6  \w     65.00 121.00   0.50    0.50    --   95.70  30.00 -60.00  112
  7  \w      7.00  60.00   0.50    0.50    --   95.70 -45.00  30.00  106
  8  \w     31.00 126.00   0.50    0.50    --   95.70 -30.00  30.00  190
;
_diffrn_measurement_device 'four-circle diffractometer'
_diffrn_measurement_device_type 'XtaLAB AFC12 (RINC): Kappa single'
_diffrn_measurement_method '\w scans'
_diffrn_orient_matrix_type 'CrysAlisPro convention (1999,Acta A55,543-557)'
_diffrn_orient_matrix_UB_11 -0.0599705000
_diffrn_orient_matrix_UB_12 0.0364591000
_diffrn_orient_matrix_UB_13 0.0561163000
_diffrn_orient_matrix_UB_21 0.0026057000
_diffrn_orient_matrix_UB_22 -0.0957541000
_diffrn_orient_matrix_UB_23 0.1217604000
_diffrn_orient_matrix_UB_31 0.0277453000
_diffrn_orient_matrix_UB_32 0.0877224000
_diffrn_orient_matrix_UB_33 0.1099995000
_diffrn_radiation_monochromator mirror
_diffrn_radiation_probe x-ray
_diffrn_radiation_type CuK\a
_diffrn_radiation_wavelength 1.54184
_diffrn_reflns_av_R_equivalents 0.0726
_diffrn_reflns_av_unetI/netI 0.0581
_diffrn_reflns_Laue_measured_fraction_full 0.998
_diffrn_reflns_Laue_measured_fraction_max 0.982
_diffrn_reflns_limit_h_max 28
_diffrn_reflns_limit_h_min -21
_diffrn_reflns_limit_k_max 14
_diffrn_reflns_limit_k_min -13
_diffrn_reflns_limit_l_max 10
_diffrn_reflns_limit_l_min -6
_diffrn_reflns_number 6836
_diffrn_reflns_point_group_measured_fraction_full 0.998
_diffrn_reflns_point_group_measured_fraction_max 0.982
_diffrn_reflns_theta_full 67.684
_diffrn_reflns_theta_max 72.214
_diffrn_reflns_theta_min 3.794
_diffrn_source 'Rotating-anode X-ray tube (dual wavelength)'
_diffrn_source_type 'Rigaku (Cu) X-ray DW Source'
_exptl_absorpt_coefficient_mu 14.382
_exptl_absorpt_correction_T_max 1.00000
_exptl_absorpt_correction_T_min 0.21947
_exptl_absorpt_correction_type multi-scan
_exptl_absorpt_process_details
;
CrysAlisPro 1.171.41.104a (Rigaku Oxford Diffraction, 2021)
Empirical absorption correction using spherical harmonics,
implemented in SCALE3 ABSPACK scaling algorithm.
;
_exptl_crystal_colour colourless
_exptl_crystal_colour_primary colourless
_exptl_crystal_density_diffrn 2.183
_exptl_crystal_description plate
_exptl_crystal_F_000 1464
_exptl_crystal_size_max 0.35
_exptl_crystal_size_mid 0.18
_exptl_crystal_size_min 0.05
_refine_diff_density_max 3.622
_refine_diff_density_min -1.480
_refine_diff_density_rms 0.309
_refine_ls_extinction_coef 0.0011(2)
_refine_ls_extinction_expression Fc^*^=kFc[1+0.001xFc^2^\l^3^/sin(2\q)]^-1/4^
_refine_ls_extinction_method 'SHELXL-2017/1 (Sheldrick 2017)'
_refine_ls_goodness_of_fit_ref 1.060
_refine_ls_hydrogen_treatment constr
_refine_ls_matrix_type full
_refine_ls_number_parameters 115
_refine_ls_number_reflns 2284
_refine_ls_number_restraints 0
_refine_ls_restrained_S_all 1.060
_refine_ls_R_factor_all 0.0843
_refine_ls_R_factor_gt 0.0811
_refine_ls_shift/su_max 0.001
_refine_ls_shift/su_mean 0.000
_refine_ls_structure_factor_coef Fsqd
_refine_ls_weighting_details 'w=1/[\s^2^(Fo^2^)+(0.1745P)^2^+5.8075P] where P=(Fo^2^+2Fc^2^)/3'
_refine_ls_weighting_scheme calc
_refine_ls_wR_factor_gt 0.2268
_refine_ls_wR_factor_ref 0.2321
_reflns_Friedel_coverage 0.000
_reflns_number_gt 2047
_reflns_number_total 2284
_reflns_threshold_expression 'I > 2\s(I)'
_cod_data_source_file d1ce01654g2.cif
_cod_data_source_block CD2Cl2_223K
_cod_original_formula_sum 'C7.50 H9 Br3 Cl N'
_cod_database_code 7244240
_shelx_shelxl_version_number 2017/1
_chemical_oxdiff_formula CHNBrCl
_shelx_space_group_comment
;
The symmetry employed for this shelxl refinement is uniquely defined
by the following loop, which should always be used as a source of
symmetry information in preference to the above space-group names.
They are only intended as comments.
;
_shelx_estimated_absorpt_t_max 0.533
_shelx_estimated_absorpt_t_min 0.081
_diffrn_oxdiff_digest_frames
;
011e305813a0b529be0d9ed83ffa80147900030fc7e
;
_reflns_odcompleteness_completeness 99.96
_reflns_odcompleteness_iscentric 1
_reflns_odcompleteness_theta 66.97
_olex2_refinement_description
;
1. Fixed Uiso
 At 1.2 times of:
  All C(H) groups, All C(H,H) groups, All N(H) groups
2. Others
 Fixed Sof: H1GA(0.5) H1GB(0.5)
3.a Secondary CH2 refined with riding coordinates:
 C1(H1A,H1B), C7(H7A,H7B), C1G(H1GA,H1GB)
3.b Aromatic/amide H refined with riding coordinates:
 N1(H1), C3(H3), C6(H6), C4(H4)
;
_olex2_submission_special_instructions 'No special instructions were received'
_oxdiff_exptl_absorpt_empirical_details
;
Empirical correction (ABSPACK) includes:
- Absorption correction using spherical harmonics
- Frame scaling
;
_oxdiff_exptl_absorpt_empirical_full_max 3.433
_oxdiff_exptl_absorpt_empirical_full_min 0.196

loop_
_space_group_symop_operation_xyz
'x, y, z'
'-x+1/2, -y+1/2, z'
'-x, y+1/2, -z+1/2'
'x+1/2, -y, -z+1/2'
'-x, -y, -z'
'x-1/2, y-1/2, -z'
'x, -y-1/2, z-1/2'
'-x-1/2, y, z-1/2'

loop_
_atom_site_label
_atom_site_type_symbol
_atom_site_fract_x
_atom_site_fract_y
_atom_site_fract_z
_atom_site_U_iso_or_equiv
_atom_site_adp_type
_atom_site_occupancy
_atom_site_site_symmetry_order
_atom_site_calc_flag
_atom_site_refinement_flags_posn
_atom_site_refinement_flags_adp
_atom_site_refinement_flags_occupancy
_atom_site_disorder_assembly
_atom_site_disorder_group
Br3 Br 0.59126(3) 0.63095(6) -0.13750(8) 0.0341(4) Uani 1 1 d . . . . .
Br1 Br 0.55335(4) 0.17205(6) 0.39442(9) 0.0376(4) Uani 1 1 d . . . . .
Br2 Br 0.76108(4) 0.57669(9) 0.46086(11) 0.0544(4) Uani 1 1 d . . . . .
Cl1G Cl 0.68834(17) 0.2243(4) 0.6646(7) 0.1139(14) Uani 1 1 d . . . . .
N1 N 0.5905(3) 0.5443(6) 0.2035(7) 0.0369(14) Uani 1 1 d . . . . .
H1 H 0.587221 0.568627 0.112321 0.044 Uiso 1 1 calc R . . . .
C2 C 0.5593(3) 0.4194(6) 0.3973(8) 0.0291(14) Uani 1 1 d . . . . .
C3 C 0.5538(3) 0.4638(6) 0.2537(8) 0.0335(15) Uani 1 1 d . . . . .
H3 H 0.524306 0.437448 0.191623 0.040 Uiso 1 1 calc R . . . .
C6 C 0.6019(3) 0.4653(6) 0.4884(8) 0.0314(14) Uani 1 1 d . . . . .
H6 H 0.605885 0.437609 0.586291 0.038 Uiso 1 1 calc R . . . .
C1 C 0.5197(3) 0.3245(6) 0.4495(9) 0.0344(15) Uani 1 1 d . . . . .
H1A H 0.482433 0.333400 0.402312 0.041 Uiso 1 1 calc R . . . .
H1B H 0.514724 0.329084 0.557748 0.041 Uiso 1 1 calc R . . . .
C5 C 0.6392(3) 0.5525(6) 0.4367(8) 0.0319(14) Uani 1 1 d . . . . .
C4 C 0.6319(3) 0.5883(6) 0.2895(8) 0.0334(15) Uani 1 1 d . . . . .
H4 H 0.656512 0.644365 0.249566 0.040 Uiso 1 1 calc R . . . .
C7 C 0.6839(3) 0.6067(8) 0.5346(10) 0.046(2) Uani 1 1 d . . . . .
H7A H 0.680297 0.575802 0.635835 0.055 Uiso 1 1 calc R . . . .
H7B H 0.677613 0.690590 0.539165 0.055 Uiso 1 1 calc R . . . .
C1G C 0.750000 0.250000 0.769(3) 0.168(16) Uani 1 2 d S T P . .
H1GA H 0.756723 0.182918 0.833290 0.202 Uiso 0.5 1 calc R . . . .
H1GB H 0.743277 0.317083 0.833288 0.202 Uiso 0.5 1 calc R . . . .

loop_
_atom_site_aniso_label
_atom_site_aniso_U_11
_atom_site_aniso_U_22
_atom_site_aniso_U_33
_atom_site_aniso_U_23
_atom_site_aniso_U_13
_atom_site_aniso_U_12
Br3 0.0331(6) 0.0395(6) 0.0298(5) 0.0068(3) 0.0005(3) -0.0044(3)
Br1 0.0471(6) 0.0282(6) 0.0375(6) 0.0013(3) 0.0056(3) -0.0028(3)
Br2 0.0349(6) 0.0733(8) 0.0551(7) -0.0154(5) -0.0013(4) -0.0002(4)
Cl1G 0.070(2) 0.125(3) 0.146(4) 0.023(3) 0.024(2) 0.013(2)
N1 0.045(4) 0.036(3) 0.030(3) 0.007(3) 0.002(3) 0.005(2)
C2 0.032(4) 0.027(3) 0.028(3) 0.000(3) 0.005(3) 0.001(3)
C3 0.034(3) 0.034(3) 0.032(3) 0.000(3) -0.004(3) 0.000(3)
C6 0.030(3) 0.037(3) 0.027(3) 0.005(3) -0.002(3) -0.003(3)
C1 0.033(4) 0.034(3) 0.037(4) -0.006(3) 0.004(3) -0.006(3)
C5 0.030(3) 0.034(3) 0.032(3) -0.006(3) 0.004(3) -0.001(3)
C4 0.037(3) 0.026(3) 0.037(4) 0.001(3) 0.010(3) -0.003(3)
C7 0.030(4) 0.060(5) 0.048(5) -0.026(4) 0.003(3) -0.012(3)
C1G 0.30(5) 0.14(3) 0.066(13) 0.000 0.000 0.00(3)

loop_
_atom_type_symbol
_atom_type_description
_atom_type_scat_dispersion_real
_atom_type_scat_dispersion_imag
_atom_type_scat_source
C C 0.0181 0.0091 'International Tables Vol C Tables 4.2.6.8 and 6.1.1.4'
H H 0.0000 0.0000 'International Tables Vol C Tables 4.2.6.8 and 6.1.1.4'
Br Br -0.6763 1.2805 'International Tables Vol C Tables 4.2.6.8 and 6.1.1.4'
Cl Cl 0.3639 0.7018 'International Tables Vol C Tables 4.2.6.8 and 6.1.1.4'
N N 0.0311 0.0180 'International Tables Vol C Tables 4.2.6.8 and 6.1.1.4'

loop_
_geom_angle_atom_site_label_1
_geom_angle_atom_site_label_2
_geom_angle_atom_site_label_3
_geom_angle
_geom_angle_site_symmetry_1
_geom_angle_site_symmetry_3
_geom_angle_publ_flag
C4 N1 C3 122.4(6) . . ?
C3 C2 C6 117.9(7) . . ?
C3 C2 C1 119.7(7) . . ?
C6 C2 C1 122.4(6) . . ?
N1 C3 C2 120.2(7) . . ?
C2 C6 C5 121.6(6) . . ?
C2 C1 Br1 108.5(5) . . ?
C6 C5 C7 122.5(7) . . ?
C4 C5 C6 116.4(6) . . ?
C4 C5 C7 121.0(7) . . ?
N1 C4 C5 121.4(6) . . ?
C5 C7 Br2 112.1(5) . . ?
Cl1G C1G Cl1G 115.5(16) . 2_655 ?

loop_
_geom_bond_atom_site_label_1
_geom_bond_atom_site_label_2
_geom_bond_distance
_geom_bond_site_symmetry_2
_geom_bond_publ_flag
Br1 C1 1.971(7) . ?
Br2 C7 1.944(8) . ?
Cl1G C1G 1.734(15) . ?
N1 C3 1.332(10) . ?
N1 C4 1.330(10) . ?
C2 C3 1.379(10) . ?
C2 C6 1.385(10) . ?
C2 C1 1.497(10) . ?
C6 C5 1.399(10) . ?
C5 C4 1.380(11) . ?
C5 C7 1.491(10) . ?
